data_2221443
loop_
_publ_author_name
'Misra, Sumohan'
'Miller, Gordon J.'

_publ_section_title
;
 Gadolinium scandium germanide, Gd~2~Sc~3~Ge~4~
;
_journal_coeditor_code MG2062
_journal_issue 4
_journal_name_full 'Acta Crystallographica Section E'
_journal_page_first i25
_journal_paper_doi 10.1107/S1600536809007211
_journal_volume 65
_journal_year 2009
_chemical_formula_iupac 'Gd2 Sc3 Ge4'
_chemical_formula_moiety 'Gd2 Ge4 Sc3'
_chemical_formula_sum 'Gd2 Ge4 Sc3'
_chemical_formula_weight 739.74
_chemical_name_common 'gadolinium scandium germanide (2/3/4)'
_chemical_name_systematic
;
Diadolinium triscandium tetragermanide
;
_space_group_IT_number 62
_symmetry_cell_setting orthorhombic
_symmetry_space_group_name_Hall '-P 2ac 2n'
_symmetry_space_group_name_H-M 'P n m a'
_atom_sites_solution_primary direct
_atom_sites_solution_secondary difmap
_audit_creation_method SHELXL-97
_cell_angle_alpha 90.00
_cell_angle_beta 90.00
_cell_angle_gamma 90.00
_cell_formula_units_Z 4
_cell_length_a 7.2445(13)
_cell_length_b 14.101(3)
_cell_length_c 7.4930(14)
_cell_measurement_reflns_used 6182
_cell_measurement_temperature 298(2)
_cell_measurement_theta_max 27.82
_cell_measurement_theta_min 3.08
_cell_volume 765.4(3)
_computing_cell_refinement 'SMART (Bruker, 2002)'
_computing_data_collection 'SMART (Bruker, 2002)'
_computing_data_reduction 'SAINT (Bruker, 2002)'
_computing_molecular_graphics 'DIAMOND (Brandenburg, 1999)'
_computing_publication_material 'SHELXTL (Sheldrick, 2008)'
_computing_structure_refinement 'SHELXL97 (Sheldrick, 2008)'
_computing_structure_solution 'SHELXS97 (Sheldrick, 2008)'
_diffrn_ambient_temperature 298(2)
_diffrn_measured_fraction_theta_full 1.000
_diffrn_measured_fraction_theta_max 0.979
_diffrn_measurement_device_type 'Bruker SMART CCD area-detector'
_diffrn_measurement_method '\f and \w'
_diffrn_radiation_monochromator graphite
_diffrn_radiation_source 'fine-focus sealed tube'
_diffrn_radiation_type MoK\a
_diffrn_radiation_wavelength 0.71073
_diffrn_reflns_av_R_equivalents 0.0701
_diffrn_reflns_av_sigmaI/netI 0.0500
_diffrn_reflns_limit_h_max 9
_diffrn_reflns_limit_h_min -9
_diffrn_reflns_limit_k_max 18
_diffrn_reflns_limit_k_min -17
_diffrn_reflns_limit_l_max 9
_diffrn_reflns_limit_l_min -9
_diffrn_reflns_number 6182
_diffrn_reflns_theta_full 25.00
_diffrn_reflns_theta_max 28.20
_diffrn_reflns_theta_min 2.89
_exptl_absorpt_coefficient_mu 34.909
_exptl_absorpt_correction_T_max 0.705
_exptl_absorpt_correction_T_min 0.127
_exptl_absorpt_correction_type multi-scan
_exptl_absorpt_process_details '(SADABS; Bruker, 2002)'
_exptl_crystal_colour grey
_exptl_crystal_density_diffrn 6.419
_exptl_crystal_density_method 'not measured'
_exptl_crystal_description plate
_exptl_crystal_F_000 1276
_exptl_crystal_size_max 0.059
_exptl_crystal_size_mid 0.049
_exptl_crystal_size_min 0.010
_refine_diff_density_max 2.204
_refine_diff_density_min -1.442
_refine_ls_extinction_coef 0.00245(16)
_refine_ls_extinction_expression Fc^*^=kFc[1+0.001xFc^2^\l^3^/sin(2\q)]^-1/4^
_refine_ls_extinction_method 'SHELXL97 (Bruker, 2002)'
_refine_ls_goodness_of_fit_ref 1.048
_refine_ls_matrix_type full
_refine_ls_number_parameters 49
_refine_ls_number_reflns 958
_refine_ls_number_restraints 0
_refine_ls_restrained_S_all 1.048
_refine_ls_R_factor_all 0.0410
_refine_ls_R_factor_gt 0.0313
_refine_ls_shift/su_max 0.001
_refine_ls_shift/su_mean 0.000
_refine_ls_structure_factor_coef Fsqd
_refine_ls_weighting_details 'calc w=1/[\s^2^(Fo^2^)+(0.0171P)^2^+3.8343P] where P=(Fo^2^+2Fc^2^)/3'
_refine_ls_weighting_scheme calc
_refine_ls_wR_factor_gt 0.0618
_refine_ls_wR_factor_ref 0.0656
_reflns_number_gt 816
_reflns_number_total 958
_reflns_threshold_expression I>2s(I)
_cod_data_source_file mg2062.cif
_cod_data_source_block I
_cod_original_cell_volume 765.4(2)
_cod_database_code 2221443
_cod_database_fobs_code 2221443

loop_
_symmetry_equiv_pos_as_xyz
'x, y, z'
'-x+1/2, -y, z+1/2'
'-x, y+1/2, -z'
'x+1/2, -y+1/2, -z+1/2'
'-x, -y, -z'
'x-1/2, y, -z-1/2'
'x, -y-1/2, z'
'-x-1/2, y-1/2, z-1/2'

loop_
_atom_site_type_symbol
_atom_site_label
_atom_site_fract_x
_atom_site_fract_y
_atom_site_fract_z
_atom_site_U_iso_or_equiv
_atom_site_adp_type
_atom_site_calc_flag
_atom_site_refinement_flags
_atom_site_occupancy
_atom_site_disorder_assembly
_atom_site_disorder_group
Gd Gd1 0.99788(5) 0.40395(3) 0.17641(5) 0.00746(16) Uani d P 0.967(4) . .
Sc Sc1 0.99788(5) 0.40395(3) 0.17641(5) 0.00746(16) Uani d P 0.033(4) . .
Gd Gd2 0.6602(2) 0.37594(9) 0.83229(17) 0.0081(5) Uani d P 0.031(3) . .
Sc Sc2 0.6602(2) 0.37594(9) 0.83229(17) 0.0081(5) Uani d P 0.969(3) . .
Sc Sc3 0.1761(3) 0.7500 0.5005(3) 0.0072(4) Uani d S 1 . .
Ge Ge1 0.82216(12) 0.45888(6) 0.54068(11) 0.0091(2) Uani d . 1 . .
Ge Ge2 0.03997(16) 0.7500 0.12561(16) 0.0081(3) Uani d S 1 . .
Ge Ge3 0.30680(16) 0.7500 0.86322(15) 0.0081(3) Uani d S 1 . .

loop_
_atom_site_aniso_label
_atom_site_aniso_U_11
_atom_site_aniso_U_22
_atom_site_aniso_U_33
_atom_site_aniso_U_12
_atom_site_aniso_U_13
_atom_site_aniso_U_23
Gd1 0.0064(2) 0.0085(2) 0.0074(2) 0.00025(14) 0.00024(15) 0.00013(15)
Sc1 0.0064(2) 0.0085(2) 0.0074(2) 0.00025(14) 0.00024(15) 0.00013(15)
Gd2 0.0095(8) 0.0083(7) 0.0065(8) 0.0000(5) 0.0006(5) 0.0001(5)
Sc2 0.0095(8) 0.0083(7) 0.0065(8) 0.0000(5) 0.0006(5) 0.0001(5)
Sc3 0.0067(10) 0.0079(10) 0.0072(10) 0.000 0.0000(8) 0.000
Ge1 0.0113(5) 0.0086(4) 0.0073(4) 0.0011(3) -0.0009(3) 0.0008(3)
Ge2 0.0068(6) 0.0098(6) 0.0077(6) 0.000 0.0012(5) 0.000
Ge3 0.0085(6) 0.0082(6) 0.0077(6) 0.000 -0.0008(5) 0.000

loop_
_atom_type_symbol
_atom_type_description
_atom_type_scat_dispersion_real
_atom_type_scat_dispersion_imag
_atom_type_scat_source
Sc Sc 0.2519 0.3716 'International Tables Vol C Tables 4.2.6.8 and 6.1.1.4'
Ge Ge 0.1547 1.8001 'International Tables Vol C Tables 4.2.6.8 and 6.1.1.4'
Gd Gd -0.1653 3.9035 'International Tables Vol C Tables 4.2.6.8 and 6.1.1.4'

loop_
_geom_angle_atom_site_label_1
_geom_angle_atom_site_label_2
_geom_angle_atom_site_label_3
_geom_angle_site_symmetry_1
_geom_angle_site_symmetry_3
_geom_angle
_geom_angle_publ_flag
Ge3 Gd1 Ge1 2_664 6_656 94.17(3) ?
Ge3 Gd1 Ge1 2_664 . 87.88(3) ?
Ge1 Gd1 Ge1 6_656 . 137.90(3) ?
Ge3 Gd1 Ge3 2_664 5_666 82.64(2) ?
Ge1 Gd1 Ge3 6_656 5_666 133.89(3) ?
Ge1 Gd1 Ge3 . 5_666 88.12(3) ?
Ge3 Gd1 Ge2 2_664 5_665 82.83(3) ?
Ge1 Gd1 Ge2 6_656 5_665 81.64(3) ?
Ge1 Gd1 Ge2 . 5_665 140.09(3) ?
Ge3 Gd1 Ge2 5_666 5_665 52.28(3) ?
Ge3 Gd1 Ge1 2_664 5_766 86.21(3) ?
Ge1 Gd1 Ge1 6_656 5_766 83.153(17) ?
Ge1 Gd1 Ge1 . 5_766 54.98(3) ?
Ge3 Gd1 Ge1 5_666 5_766 141.82(3) ?
Ge2 Gd1 Ge1 5_665 5_766 160.52(3) ?
Ge3 Gd1 Ge1 2_664 2_664 161.59(3) ?
Ge1 Gd1 Ge1 6_656 2_664 104.08(3) ?
Ge1 Gd1 Ge1 . 2_664 80.275(17) ?
Ge3 Gd1 Ge1 5_666 2_664 82.92(3) ?
Ge2 Gd1 Ge1 5_665 2_664 97.23(3) ?
Ge1 Gd1 Ge1 5_766 2_664 98.23(3) ?
Ge3 Gd1 Sc3 2_664 2_664 52.57(4) ?
Ge1 Gd1 Sc3 6_656 2_664 54.16(3) ?
Ge1 Gd1 Sc3 . 2_664 140.20(4) ?
Ge3 Gd1 Sc3 5_666 2_664 90.58(3) ?
Ge2 Gd1 Sc3 5_665 2_664 49.79(4) ?
Ge1 Gd1 Sc3 5_766 2_664 110.99(4) ?
Ge1 Gd1 Sc3 2_664 2_664 138.95(4) ?
Ge3 Gd1 Sc3 2_664 5_666 52.04(4) ?
Ge1 Gd1 Sc3 6_656 5_666 146.21(4) ?
Ge1 Gd1 Sc3 . 5_666 52.97(3) ?
Ge3 Gd1 Sc3 5_666 5_666 51.34(4) ?
Ge2 Gd1 Sc3 5_665 5_666 92.20(3) ?
Ge1 Gd1 Sc3 5_766 5_666 93.70(4) ?
Ge1 Gd1 Sc3 2_664 5_666 109.66(4) ?
Sc3 Gd1 Sc3 2_664 5_666 96.92(4) ?
Ge3 Gd1 Sc2 2_664 2_664 130.59(3) ?
Ge1 Gd1 Sc2 6_656 2_664 102.15(3) ?
Ge1 Gd1 Sc2 . 2_664 49.75(3) ?
Ge3 Gd1 Sc2 5_666 2_664 114.68(3) ?
Ge2 Gd1 Sc2 5_665 2_664 145.18(3) ?
Ge1 Gd1 Sc2 5_766 2_664 50.82(3) ?
Ge1 Gd1 Sc2 2_664 2_664 48.06(3) ?
Sc3 Gd1 Sc2 2_664 2_664 154.50(3) ?
Sc3 Gd1 Sc2 5_666 2_664 101.62(3) ?
Ge3 Gd1 Gd2 2_664 2_664 130.59(3) ?
Ge1 Gd1 Gd2 6_656 2_664 102.15(3) ?
Ge1 Gd1 Gd2 . 2_664 49.75(3) ?
Ge3 Gd1 Gd2 5_666 2_664 114.68(3) ?
Ge2 Gd1 Gd2 5_665 2_664 145.18(3) ?
Ge1 Gd1 Gd2 5_766 2_664 50.82(3) ?
Ge1 Gd1 Gd2 2_664 2_664 48.06(3) ?
Sc3 Gd1 Gd2 2_664 2_664 154.50(3) ?
Sc3 Gd1 Gd2 5_666 2_664 101.62(3) ?
Sc2 Gd1 Gd2 2_664 2_664 0.00(4) ?
Ge3 Gd1 Gd2 2_664 1_554 126.15(3) ?
Ge1 Gd1 Gd2 6_656 1_554 100.11(3) ?
Ge1 Gd1 Gd2 . 1_554 112.35(3) ?
Ge3 Gd1 Gd2 5_666 1_554 50.84(3) ?
Ge2 Gd1 Gd2 5_665 1_554 49.15(3) ?
Ge1 Gd1 Gd2 5_766 1_554 146.68(3) ?
Ge1 Gd1 Gd2 2_664 1_554 48.63(3) ?
Sc3 Gd1 Gd2 2_664 1_554 97.04(4) ?
Sc3 Gd1 Gd2 5_666 1_554 100.63(4) ?
Sc2 Gd1 Gd2 2_664 1_554 96.57(3) ?
Gd2 Gd1 Gd2 2_664 1_554 96.57(3) ?
Ge1 Gd2 Ge2 . 2_565 92.98(5) ?
Ge1 Gd2 Ge1 . 2_665 94.01(4) ?
Ge2 Gd2 Ge1 2_565 2_665 150.21(6) ?
Ge1 Gd2 Ge2 . 5_666 91.61(5) ?
Ge2 Gd2 Ge2 2_565 5_666 93.56(4) ?
Ge1 Gd2 Ge2 2_665 5_666 115.13(5) ?
Ge1 Gd2 Ge1 . 6_557 117.05(5) ?
Ge2 Gd2 Ge1 2_565 6_557 90.00(5) ?
Ge1 Gd2 Ge1 2_665 6_557 61.14(4) ?
Ge2 Gd2 Ge1 5_666 6_557 150.92(6) ?
Ge1 Gd2 Ge3 . 5_667 148.48(6) ?
Ge2 Gd2 Ge3 2_565 5_667 95.19(5) ?
Ge1 Gd2 Ge3 2_665 5_667 93.83(5) ?
Ge2 Gd2 Ge3 5_666 5_667 57.57(4) ?
Ge1 Gd2 Ge3 6_557 5_667 93.37(5) ?
Ge1 Gd2 Sc3 . 2_565 149.10(6) ?
Ge2 Gd2 Sc3 2_565 2_565 58.41(5) ?
Ge1 Gd2 Sc3 2_665 2_565 105.69(5) ?
Ge2 Gd2 Sc3 5_666 2_565 100.88(5) ?
Ge1 Gd2 Sc3 6_557 2_565 57.21(4) ?
Ge3 Gd2 Sc3 5_667 2_565 54.94(5) ?
Ge1 Gd2 Sc3 . 5_666 58.06(4) ?
Ge2 Gd2 Sc3 2_565 5_666 54.33(5) ?
Ge1 Gd2 Sc3 2_665 5_666 148.75(6) ?
Ge2 Gd2 Sc3 5_666 5_666 57.77(5) ?
Ge1 Gd2 Sc3 6_557 5_666 141.16(6) ?
Ge3 Gd2 Sc3 5_667 5_666 103.67(5) ?
Sc3 Gd2 Sc3 2_565 5_666 105.56(5) ?
Ge1 Gd2 Gd1 . 2_665 59.81(3) ?
Ge2 Gd2 Gd1 2_565 2_665 102.14(4) ?
Ge1 Gd2 Gd1 2_665 2_665 57.73(3) ?
Ge2 Gd2 Gd1 5_666 2_665 147.65(5) ?
Ge1 Gd2 Gd1 6_557 2_665 58.16(3) ?
Ge3 Gd2 Gd1 5_667 2_665 146.13(5) ?
Sc3 Gd2 Gd1 2_565 2_665 111.45(5) ?
Sc3 Gd2 Gd1 5_666 2_665 110.10(4) ?
Ge1 Gd2 Sc1 . 2_665 59.81(3) ?
Ge2 Gd2 Sc1 2_565 2_665 102.14(4) ?
Ge1 Gd2 Sc1 2_665 2_665 57.73(3) ?
Ge2 Gd2 Sc1 5_666 2_665 147.65(5) ?
Ge1 Gd2 Sc1 6_557 2_665 58.16(3) ?
Ge3 Gd2 Sc1 5_667 2_665 146.13(5) ?
Sc3 Gd2 Sc1 2_565 2_665 111.45(5) ?
Sc3 Gd2 Sc1 5_666 2_665 110.10(4) ?
Gd1 Gd2 Sc1 2_665 2_665 0.000(12) ?
Ge1 Gd2 Sc2 . 7_565 115.24(3) ?
Ge2 Gd2 Sc2 2_565 7_565 50.07(3) ?
Ge1 Gd2 Sc2 2_665 7_565 146.07(3) ?
Ge2 Gd2 Sc2 5_666 7_565 51.02(3) ?
Ge1 Gd2 Sc2 6_557 7_565 113.99(3) ?
Ge3 Gd2 Sc2 5_667 7_565 52.25(3) ?
Sc3 Gd2 Sc2 2_565 7_565 57.08(3) ?
Sc3 Gd2 Sc2 5_666 7_565 57.25(3) ?
Gd1 Gd2 Sc2 2_665 7_565 152.21(2) ?
Sc1 Gd2 Sc2 2_665 7_565 152.21(2) ?
Ge1 Gd2 Gd2 . 7_565 115.24(3) ?
Ge2 Gd2 Gd2 2_565 7_565 50.07(3) ?
Ge1 Gd2 Gd2 2_665 7_565 146.07(3) ?
Ge2 Gd2 Gd2 5_666 7_565 51.02(3) ?
Ge1 Gd2 Gd2 6_557 7_565 113.99(3) ?
Ge3 Gd2 Gd2 5_667 7_565 52.25(3) ?
Sc3 Gd2 Gd2 2_565 7_565 57.08(3) ?
Sc3 Gd2 Gd2 5_666 7_565 57.25(3) ?
Gd1 Gd2 Gd2 2_665 7_565 152.21(2) ?
Sc1 Gd2 Gd2 2_665 7_565 152.21(2) ?
Sc2 Gd2 Gd2 7_565 7_565 0.00(6) ?
Ge2 Sc3 Ge3 6_656 6_557 178.82(9) ?
Ge2 Sc3 Ge3 6_656 . 90.52(7) ?
Ge3 Sc3 Ge3 6_557 . 88.30(6) ?
Ge2 Sc3 Ge1 6_656 3_656 87.76(4) ?
Ge3 Sc3 Ge1 6_557 3_656 92.35(4) ?
Ge3 Sc3 Ge1 . 3_656 95.56(4) ?
Ge2 Sc3 Ge1 6_656 5_666 87.76(4) ?
Ge3 Sc3 Ge1 6_557 5_666 92.35(4) ?
Ge3 Sc3 Ge1 . 5_666 95.56(4) ?
Ge1 Sc3 Ge1 3_656 5_666 168.04(8) ?
Ge2 Sc3 Ge2 6_656 . 89.64(6) ?
Ge3 Sc3 Ge2 6_557 . 91.54(7) ?
Ge3 Sc3 Ge2 . . 179.85(9) ?
Ge1 Sc3 Ge2 3_656 . 84.44(4) ?
Ge1 Sc3 Ge2 5_666 . 84.44(4) ?
Ge2 Sc3 Sc2 6_656 2_564 124.88(6) ?
Ge3 Sc3 Sc2 6_557 2_564 56.01(5) ?
Ge3 Sc3 Sc2 . 2_564 127.54(6) ?
Ge1 Sc3 Sc2 3_656 2_564 120.23(7) ?
Ge1 Sc3 Sc2 5_666 2_564 54.72(4) ?
Ge2 Sc3 Sc2 . 2_564 52.35(4) ?
Ge2 Sc3 Gd2 6_656 2_564 124.88(6) ?
Ge3 Sc3 Gd2 6_557 2_564 56.01(5) ?
Ge3 Sc3 Gd2 . 2_564 127.54(6) ?
Ge1 Sc3 Gd2 3_656 2_564 120.23(7) ?
Ge1 Sc3 Gd2 5_666 2_564 54.72(4) ?
Ge2 Sc3 Gd2 . 2_564 52.35(4) ?
Sc2 Sc3 Gd2 2_564 2_564 0.00(3) ?
Ge2 Sc3 Sc2 6_656 8_665 124.88(6) ?
Ge3 Sc3 Sc2 6_557 8_665 56.01(5) ?
Ge3 Sc3 Sc2 . 8_665 127.54(6) ?
Ge1 Sc3 Sc2 3_656 8_665 54.72(4) ?
Ge1 Sc3 Sc2 5_666 8_665 120.23(7) ?
Ge2 Sc3 Sc2 . 8_665 52.35(4) ?
Sc2 Sc3 Sc2 2_564 8_665 65.84(6) ?
Gd2 Sc3 Sc2 2_564 8_665 65.84(6) ?
Ge2 Sc3 Gd2 6_656 8_665 124.88(6) ?
Ge3 Sc3 Gd2 6_557 8_665 56.01(5) ?
Ge3 Sc3 Gd2 . 8_665 127.54(6) ?
Ge1 Sc3 Gd2 3_656 8_665 54.72(4) ?
Ge1 Sc3 Gd2 5_666 8_665 120.23(7) ?
Ge2 Sc3 Gd2 . 8_665 52.35(4) ?
Sc2 Sc3 Gd2 2_564 8_665 65.84(6) ?
Gd2 Sc3 Gd2 2_564 8_665 65.84(6) ?
Sc2 Sc3 Gd2 8_665 8_665 0.00(3) ?
Ge2 Sc3 Sc2 6_656 3_656 53.40(4) ?
Ge3 Sc3 Sc2 6_557 3_656 127.47(6) ?
Ge3 Sc3 Sc2 . 3_656 126.76(6) ?
Ge1 Sc3 Sc2 3_656 3_656 51.79(3) ?
Ge1 Sc3 Sc2 5_666 3_656 117.23(7) ?
Ge2 Sc3 Sc2 . 3_656 53.35(4) ?
Sc2 Sc3 Sc2 2_564 3_656 105.69(6) ?
Gd2 Sc3 Sc2 2_564 3_656 105.69(6) ?
Sc2 Sc3 Sc2 8_665 3_656 71.49(4) ?
Gd2 Sc3 Sc2 8_665 3_656 71.49(4) ?
Ge2 Sc3 Gd2 6_656 5_666 53.40(4) ?
Ge3 Sc3 Gd2 6_557 5_666 127.47(6) ?
Ge3 Sc3 Gd2 . 5_666 126.76(6) ?
Ge1 Sc3 Gd2 3_656 5_666 117.23(7) ?
Ge1 Sc3 Gd2 5_666 5_666 51.79(3) ?
Ge2 Sc3 Gd2 . 5_666 53.35(4) ?
Sc2 Sc3 Gd2 2_564 5_666 71.49(4) ?
Gd2 Sc3 Gd2 2_564 5_666 71.49(4) ?
Sc2 Sc3 Gd2 8_665 5_666 105.69(6) ?
Gd2 Sc3 Gd2 8_665 5_666 105.69(6) ?
Sc2 Sc3 Gd2 3_656 5_666 65.50(6) ?
Gd2 Ge1 Sc2 . 2_664 144.75(4) ?
Gd2 Ge1 Gd2 . 2_664 144.75(4) ?
Sc2 Ge1 Gd2 2_664 2_664 0.00(5) ?
Gd2 Ge1 Sc2 . 6_657 85.83(4) ?
Sc2 Ge1 Sc2 2_664 6_657 118.86(4) ?
Gd2 Ge1 Sc2 2_664 6_657 118.86(4) ?
Gd2 Ge1 Gd2 . 6_657 85.83(4) ?
Sc2 Ge1 Gd2 2_664 6_657 118.86(4) ?
Gd2 Ge1 Gd2 2_664 6_657 118.86(4) ?
Sc2 Ge1 Gd2 6_657 6_657 0.00(7) ?
Gd2 Ge1 Ge1 . 5_766 136.10(5) ?
Sc2 Ge1 Ge1 2_664 5_766 60.61(4) ?
Gd2 Ge1 Ge1 2_664 5_766 60.61(4) ?
Sc2 Ge1 Ge1 6_657 5_766 58.26(4) ?
Gd2 Ge1 Ge1 6_657 5_766 58.26(4) ?
Gd2 Ge1 Gd1 . 6_556 89.24(4) ?
Sc2 Ge1 Gd1 2_664 6_556 86.99(4) ?
Gd2 Ge1 Gd1 2_664 6_556 86.99(4) ?
Sc2 Ge1 Gd1 6_657 6_556 138.69(4) ?
Gd2 Ge1 Gd1 6_657 6_556 138.69(4) ?
Ge1 Ge1 Gd1 5_766 6_556 134.14(5) ?
Gd2 Ge1 Sc1 . 6_556 89.24(4) ?
Sc2 Ge1 Sc1 2_664 6_556 86.99(4) ?
Gd2 Ge1 Sc1 2_664 6_556 86.99(4) ?
Sc2 Ge1 Sc1 6_657 6_556 138.69(4) ?
Gd2 Ge1 Sc1 6_657 6_556 138.69(4) ?
Ge1 Ge1 Sc1 5_766 6_556 134.14(5) ?
Gd1 Ge1 Sc1 6_556 6_556 0.000(17) ?
Gd2 Ge1 Sc3 . 5_666 70.16(5) ?
Sc2 Ge1 Sc3 2_664 5_666 140.10(6) ?
Gd2 Ge1 Sc3 2_664 5_666 140.10(6) ?
Sc2 Ge1 Sc3 6_657 5_666 68.07(5) ?
Gd2 Ge1 Sc3 6_657 5_666 68.07(5) ?
Ge1 Ge1 Sc3 5_766 5_666 111.92(6) ?
Gd1 Ge1 Sc3 6_556 5_666 71.70(5) ?
Sc1 Ge1 Sc3 6_556 5_666 71.70(5) ?
Gd2 Ge1 Gd1 . . 140.21(4) ?
Sc2 Ge1 Gd1 2_664 . 72.53(3) ?
Gd2 Ge1 Gd1 2_664 . 72.53(3) ?
Sc2 Ge1 Gd1 6_657 . 80.83(4) ?
Gd2 Ge1 Gd1 6_657 . 80.83(4) ?
Ge1 Ge1 Gd1 5_766 . 63.25(3) ?
Gd1 Ge1 Gd1 6_556 . 77.14(2) ?
Sc1 Ge1 Gd1 6_556 . 77.14(2) ?
Sc3 Ge1 Gd1 5_666 . 70.08(4) ?
Ge3 Ge2 Sc2 1_554 8_665 140.05(3) ?
Ge3 Ge2 Gd2 1_554 8_665 140.05(3) ?
Sc2 Ge2 Gd2 8_665 8_665 0.00(5) ?
Ge3 Ge2 Sc2 1_554 2_564 140.05(3) ?
Sc2 Ge2 Sc2 8_665 2_564 79.86(7) ?
Gd2 Ge2 Sc2 8_665 2_564 79.86(7) ?
Ge3 Ge2 Gd2 1_554 2_564 140.05(3) ?
Sc2 Ge2 Gd2 8_665 2_564 79.86(7) ?
Gd2 Ge2 Gd2 8_665 2_564 79.86(7) ?
Sc2 Ge2 Gd2 2_564 2_564 0.00(5) ?
Ge3 Ge2 Sc3 1_554 6_556 114.80(6) ?
Sc2 Ge2 Sc3 8_665 6_556 72.27(5) ?
Gd2 Ge2 Sc3 8_665 6_556 72.27(5) ?
Sc2 Ge2 Sc3 2_564 6_556 72.27(5) ?
Gd2 Ge2 Sc3 2_564 6_556 72.27(5) ?
Ge3 Ge2 Sc2 1_554 3_656 62.63(4) ?
Sc2 Ge2 Sc2 8_665 3_656 86.39(4) ?
Gd2 Ge2 Sc2 8_665 3_656 86.39(4) ?
Sc2 Ge2 Sc2 2_564 3_656 138.11(5) ?
Gd2 Ge2 Sc2 2_564 3_656 138.11(5) ?
Sc3 Ge2 Sc2 6_556 3_656 139.64(4) ?
Ge3 Ge2 Gd2 1_554 3_656 62.63(4) ?
Sc2 Ge2 Gd2 8_665 3_656 86.39(4) ?
Gd2 Ge2 Gd2 8_665 3_656 86.39(4) ?
Sc2 Ge2 Gd2 2_564 3_656 138.11(5) ?
Gd2 Ge2 Gd2 2_564 3_656 138.11(5) ?
Sc3 Ge2 Gd2 6_556 3_656 139.64(4) ?
Sc2 Ge2 Gd2 3_656 3_656 0.00(7) ?
Ge3 Ge2 Gd2 1_554 5_666 62.63(4) ?
Sc2 Ge2 Gd2 8_665 5_666 138.11(5) ?
Gd2 Ge2 Gd2 8_665 5_666 138.11(5) ?
Sc2 Ge2 Gd2 2_564 5_666 86.39(4) ?
Gd2 Ge2 Gd2 2_564 5_666 86.39(4) ?
Sc3 Ge2 Gd2 6_556 5_666 139.64(4) ?
Sc2 Ge2 Gd2 3_656 5_666 77.95(6) ?
Gd2 Ge2 Gd2 3_656 5_666 77.95(6) ?
Ge3 Ge2 Sc2 1_554 5_666 62.63(4) ?
Sc2 Ge2 Sc2 8_665 5_666 138.11(5) ?
Gd2 Ge2 Sc2 8_665 5_666 138.11(5) ?
Sc2 Ge2 Sc2 2_564 5_666 86.39(4) ?
Gd2 Ge2 Sc2 2_564 5_666 86.39(4) ?
Sc3 Ge2 Sc2 6_556 5_666 139.64(4) ?
Sc2 Ge2 Sc2 3_656 5_666 77.95(6) ?
Gd2 Ge2 Sc2 3_656 5_666 77.95(6) ?
Gd2 Ge2 Sc2 5_666 5_666 0.00(7) ?
Ge3 Ge2 Sc3 1_554 . 116.13(6) ?
Sc2 Ge2 Sc3 8_665 . 69.24(5) ?
Gd2 Ge2 Sc3 8_665 . 69.24(5) ?
Sc2 Ge2 Sc3 2_564 . 69.24(5) ?
Gd2 Ge2 Sc3 2_564 . 69.24(5) ?
Sc3 Ge2 Sc3 6_556 . 129.07(7) ?
Sc2 Ge2 Sc3 3_656 . 68.88(5) ?
Gd2 Ge2 Sc3 3_656 . 68.88(5) ?
Gd2 Ge2 Sc3 5_666 . 68.88(5) ?
Sc2 Ge2 Sc3 5_666 . 68.88(5) ?
Ge3 Ge2 Sc1 1_554 5_665 63.16(3) ?
Sc2 Ge2 Sc1 8_665 5_665 143.07(5) ?
Gd2 Ge2 Sc1 8_665 5_665 143.07(5) ?
Sc2 Ge2 Sc1 2_564 5_665 85.07(3) ?
Gd2 Ge2 Sc1 2_564 5_665 85.07(3) ?
Sc3 Ge2 Sc1 6_556 5_665 71.06(4) ?
Sc2 Ge2 Sc1 3_656 5_665 125.53(5) ?
Gd2 Ge2 Sc1 3_656 5_665 125.53(5) ?
Gd2 Ge2 Sc1 5_666 5_665 73.36(3) ?
Sc2 Ge2 Sc1 5_666 5_665 73.36(3) ?
Sc3 Ge2 Sc1 . 5_665 135.00(2) ?
Ge2 Ge3 Sc3 1_556 6_657 113.62(6) ?
Ge2 Ge3 Sc3 1_556 . 116.29(7) ?
Sc3 Ge3 Sc3 6_657 . 130.10(7) ?
Ge2 Ge3 Sc2 1_556 3_657 59.80(4) ?
Sc3 Ge3 Sc2 6_657 3_657 69.05(5) ?
Sc3 Ge3 Sc2 . 3_657 140.34(4) ?
Ge2 Ge3 Gd2 1_556 3_657 59.80(4) ?
Sc3 Ge3 Gd2 6_657 3_657 69.05(5) ?
Sc3 Ge3 Gd2 . 3_657 140.34(4) ?
Sc2 Ge3 Gd2 3_657 3_657 0.00(3) ?
Ge2 Ge3 Sc2 1_556 5_667 59.80(4) ?
Sc3 Ge3 Sc2 6_657 5_667 69.05(5) ?
Sc3 Ge3 Sc2 . 5_667 140.34(4) ?
Sc2 Ge3 Sc2 3_657 5_667 75.49(6) ?
Gd2 Ge3 Sc2 3_657 5_667 75.49(6) ?
Ge2 Ge3 Gd2 1_556 5_667 59.80(4) ?
Sc3 Ge3 Gd2 6_657 5_667 69.05(5) ?
Sc3 Ge3 Gd2 . 5_667 140.34(4) ?
Sc2 Ge3 Gd2 3_657 5_667 75.49(6) ?
Gd2 Ge3 Gd2 3_657 5_667 75.49(6) ?
Sc2 Ge3 Gd2 5_667 5_667 0.00(4) ?
Ge2 Ge3 Gd1 1_556 8_766 132.513(19) ?
Sc3 Ge3 Gd1 6_657 8_766 73.78(4) ?
Sc3 Ge3 Gd1 . 8_766 73.09(4) ?
Sc2 Ge3 Gd1 3_657 8_766 83.28(3) ?
Gd2 Ge3 Gd1 3_657 8_766 83.28(3) ?
Sc2 Ge3 Gd1 5_667 8_766 141.76(5) ?
Gd2 Ge3 Gd1 5_667 8_766 141.76(5) ?
Ge2 Ge3 Sc1 1_556 8_766 132.513(19) ?
Sc3 Ge3 Sc1 6_657 8_766 73.78(4) ?
Sc3 Ge3 Sc1 . 8_766 73.09(4) ?
Sc2 Ge3 Sc1 3_657 8_766 83.28(3) ?
Gd2 Ge3 Sc1 3_657 8_766 83.28(3) ?
Sc2 Ge3 Sc1 5_667 8_766 141.76(5) ?
Gd2 Ge3 Sc1 5_667 8_766 141.76(5) ?
Gd1 Ge3 Sc1 8_766 8_766 0.000(17) ?
Ge2 Ge3 Gd1 1_556 2_665 132.513(19) ?
Sc3 Ge3 Gd1 6_657 2_665 73.78(4) ?
Sc3 Ge3 Gd1 . 2_665 73.09(4) ?
Sc2 Ge3 Gd1 3_657 2_665 141.76(5) ?
Gd2 Ge3 Gd1 3_657 2_665 141.76(5) ?
Sc2 Ge3 Gd1 5_667 2_665 83.28(3) ?
Gd2 Ge3 Gd1 5_667 2_665 83.28(3) ?
Gd1 Ge3 Gd1 8_766 2_665 94.96(4) ?
Sc1 Ge3 Gd1 8_766 2_665 94.96(4) ?
Ge2 Ge3 Sc1 1_556 2_665 132.513(19) ?
Sc3 Ge3 Sc1 6_657 2_665 73.78(4) ?
Sc3 Ge3 Sc1 . 2_665 73.09(4) ?
Sc2 Ge3 Sc1 3_657 2_665 141.76(5) ?
Gd2 Ge3 Sc1 3_657 2_665 141.76(5) ?
Sc2 Ge3 Sc1 5_667 2_665 83.28(3) ?
Gd2 Ge3 Sc1 5_667 2_665 83.28(3) ?
Gd1 Ge3 Sc1 8_766 2_665 94.96(4) ?
Sc1 Ge3 Sc1 8_766 2_665 94.96(4) ?
Gd1 Ge3 Sc1 2_665 2_665 0.000(17) ?
Ge2 Ge3 Gd1 1_556 5_666 64.56(3) ?
Sc3 Ge3 Gd1 6_657 5_666 134.19(2) ?
Sc3 Ge3 Gd1 . 5_666 71.12(4) ?
Sc2 Ge3 Gd1 3_657 5_666 124.12(5) ?
Gd2 Ge3 Gd1 3_657 5_666 124.12(5) ?
Sc2 Ge3 Gd1 5_667 5_666 72.92(3) ?
Gd2 Ge3 Gd1 5_667 5_666 72.92(3) ?
Gd1 Ge3 Gd1 8_766 5_666 144.10(4) ?
Sc1 Ge3 Gd1 8_766 5_666 144.10(4) ?
Gd1 Ge3 Gd1 2_665 5_666 77.357(18) ?
Sc1 Ge3 Gd1 2_665 5_666 77.357(18) ?

loop_
_geom_bond_atom_site_label_1
_geom_bond_atom_site_label_2
_geom_bond_site_symmetry_2
_geom_bond_distance
_geom_bond_publ_flag
Gd1 Ge3 2_664 2.9452(9) ?
Gd1 Ge1 6_656 2.9605(10) ?
Gd1 Ge1 . 3.1097(10) ?
Gd1 Ge3 5_666 3.1101(10) ?
Gd1 Ge2 5_665 3.1478(10) ?
Gd1 Ge1 5_766 3.1519(10) ?
Gd1 Ge1 2_664 3.1861(10) ?
Gd1 Sc3 2_664 3.4681(17) ?
Gd1 Sc3 5_666 3.4877(17) ?
Gd1 Sc2 2_664 3.5083(15) ?
Gd1 Gd2 2_664 3.5083(15) ?
Gd1 Gd2 1_554 3.5762(15) ?
Gd2 Ge1 . 2.7421(15) ?
Gd2 Ge2 2_565 2.7668(16) ?
Gd2 Ge1 2_665 2.8070(16) ?
Gd2 Ge2 5_666 2.8234(17) ?
Gd2 Ge1 6_557 2.8759(17) ?
Gd2 Ge3 5_667 2.9010(16) ?
Gd2 Sc3 2_565 3.268(2) ?
Gd2 Sc3 5_666 3.283(2) ?
Gd2 Gd1 2_665 3.5083(15) ?
Gd2 Sc1 2_665 3.5083(15) ?
Gd2 Sc2 7_565 3.552(3) ?
Gd2 Gd2 7_565 3.552(3) ?
Sc3 Ge2 6_656 2.800(2) ?
Sc3 Ge3 6_557 2.864(2) ?
Sc3 Ge3 . 2.878(2) ?
Sc3 Ge1 3_656 2.9614(10) ?
Sc3 Ge1 5_666 2.9614(10) ?
Sc3 Ge2 . 2.977(2) ?
Sc3 Sc2 2_564 3.268(2) ?
Sc3 Gd2 2_564 3.268(2) ?
Sc3 Sc2 8_665 3.268(2) ?
Sc3 Gd2 8_665 3.268(2) ?
Sc3 Sc2 3_656 3.283(2) ?
Sc3 Gd2 5_666 3.283(2) ?
Ge1 Sc2 2_664 2.8070(16) ?
Ge1 Gd2 2_664 2.8070(16) ?
Ge1 Sc2 6_657 2.8759(17) ?
Ge1 Gd2 6_657 2.8759(17) ?
Ge1 Ge1 5_766 2.8907(17) ?
Ge1 Gd1 6_556 2.9605(10) ?
Ge1 Sc1 6_556 2.9605(10) ?
Ge1 Sc3 5_666 2.9614(10) ?
Ge2 Ge3 1_554 2.7572(17) ?
Ge2 Sc2 8_665 2.7668(16) ?
Ge2 Gd2 8_665 2.7668(16) ?
Ge2 Sc2 2_564 2.7668(16) ?
Ge2 Gd2 2_564 2.7668(16) ?
Ge2 Sc3 6_556 2.800(2) ?
Ge2 Sc2 3_656 2.8234(17) ?
Ge2 Gd2 3_656 2.8234(17) ?
Ge2 Gd2 5_666 2.8234(17) ?
Ge2 Sc2 5_666 2.8234(17) ?
Ge2 Sc1 5_665 3.1478(10) ?
Ge3 Ge2 1_556 2.7572(17) ?
Ge3 Sc3 6_657 2.864(2) ?
Ge3 Sc2 3_657 2.9010(16) ?
Ge3 Gd2 3_657 2.9010(16) ?
Ge3 Sc2 5_667 2.9010(16) ?
Ge3 Gd2 5_667 2.9010(16) ?
Ge3 Gd1 8_766 2.9452(9) ?
Ge3 Sc1 8_766 2.9452(9) ?
Ge3 Gd1 2_665 2.9452(9) ?
Ge3 Sc1 2_665 2.9452(9) ?
Ge3 Gd1 5_666 3.1101(10) ?
